data_4510785
loop_
_publ_author_name
'D\'iaz-Gallifa, Pau'
'Fabelo, Oscar'
'Ca\~nadillas-Delgado, Laura'
'Pas\'an, Jorge'
'Labrador, Ana'
'Lloret, Francesc'
'Julve, Miguel'
'Ruiz-P\'erez, Catalina'

_publ_section_title
;
 Synthesis, Crystal Structure and Magnetic Characterization of a Series of
 CuII--LnIIIHeterometallic [Ln = La, Ce, Pr, Nd and Sm) Metal--Organic
 Compounds with an Unusual Single Crystal to Single Crystal Phase
 Transition
;
_journal_issue 11
_journal_name_full 'Crystal Growth &amp; Design'
_journal_page_first 4735
_journal_paper_doi 10.1021/cg4008679
_journal_volume 13
_journal_year 2013
_chemical_formula_sum 'C25 H49 Ce2 Cu2 O42'
_chemical_formula_weight 1428.95
_chemical_name_systematic
;
 ?
;
_space_group_IT_number 14
_symmetry_cell_setting monoclinic
_symmetry_space_group_name_Hall '-P 2yn'
_symmetry_space_group_name_H-M 'P 1 21/n 1'
_atom_sites_solution_hydrogens geom
_atom_sites_solution_primary direct
_atom_sites_solution_secondary difmap
_audit_creation_method SHELXL-97
_cell_angle_alpha 90.00
_cell_angle_beta 99.89(3)
_cell_angle_gamma 90.00
_cell_formula_units_Z 4
_cell_length_a 10.994(2)
_cell_length_b 23.098(5)
_cell_length_c 19.838(4)
_cell_measurement_temperature 293(2)
_cell_volume 4962.8(18)
_computing_cell_refinement 'HKL2000 (Otwinowski & Minor, 1997)'
_computing_data_collection 'MxCube (ESRF, 2006)'
_computing_data_reduction 'HKL2000 (Otwinowski & Minor, 1997)'
_computing_molecular_graphics 'Ortep-3 for Windows (Farrugia, 1997)'
_computing_publication_material 'WinGX publication routines (Farrugia, 1999)'
_computing_structure_refinement 'SHELXL-97 (Sheldrick, 1997)'
_computing_structure_solution 'SHELXS-97 (Sheldrick, 1997)'
_diffrn_ambient_temperature 293(2)
_diffrn_detector 'CCD plate'
_diffrn_detector_area_resol_mean 9.6
_diffrn_measured_fraction_theta_full 0.981
_diffrn_measured_fraction_theta_max 0.981
_diffrn_measurement_device_type 'Single-axis HUBER diffractometer'
_diffrn_measurement_method 'CCD rotation images, thick slices'
_diffrn_radiation_detector 'ADSC Q210r CCD (binned mode)'
_diffrn_radiation_monochromator 'Si 111'
_diffrn_radiation_wavelength 0.7380
_diffrn_reflns_av_R_equivalents 0.0640
_diffrn_reflns_av_sigmaI/netI 0.0363
_diffrn_reflns_limit_h_max 14
_diffrn_reflns_limit_h_min -14
_diffrn_reflns_limit_k_max 29
_diffrn_reflns_limit_k_min -29
_diffrn_reflns_limit_l_max 25
_diffrn_reflns_limit_l_min -25
_diffrn_reflns_number 71163
_diffrn_reflns_theta_full 28.25
_diffrn_reflns_theta_max 28.25
_diffrn_reflns_theta_min 2.06
_diffrn_source synchrotron
_diffrn_source_type 'ESRF-CRG BM16'
_exptl_absorpt_coefficient_mu 3.197
_exptl_absorpt_correction_T_max 0.6462
_exptl_absorpt_correction_T_min 0.6421
_exptl_absorpt_correction_type sphere
_exptl_absorpt_process_details
;
Interpolation using  Int.Tab. Vol. C (1992) p. 523,Tab. 6.3.3.3
for values of muR in the range 0-2.5, and Int.Tab. Vol.II (1959)
p.302; Table 5.3.6 B for muR in the range 2.6-10.0.
The interpolation procedure of C.W.Dwiggins Jr (Acta Cryst.(1975)
A31,146-148) is used with some modification.
;
_exptl_crystal_density_diffrn 1.912
_exptl_crystal_density_method 'not measured'
_exptl_crystal_F_000 2836
_exptl_crystal_size_rad 0.1000
_refine_diff_density_max 5.415
_refine_diff_density_min -2.224
_refine_diff_density_rms 0.225
_refine_ls_extinction_method none
_refine_ls_goodness_of_fit_ref 1.062
_refine_ls_hydrogen_treatment constr
_refine_ls_matrix_type full
_refine_ls_number_parameters 644
_refine_ls_number_reflns 10754
_refine_ls_number_restraints 0
_refine_ls_restrained_S_all 1.062
_refine_ls_R_factor_all 0.0712
_refine_ls_R_factor_gt 0.0692
_refine_ls_shift/su_max 0.001
_refine_ls_shift/su_mean 0.000
_refine_ls_structure_factor_coef Fsqd
_refine_ls_weighting_details 'calc w=1/[\s^2^(Fo^2^)+(0.1290P)^2^+30.6394P] where P=(Fo^2^+2Fc^2^)/3'
_refine_ls_weighting_scheme calc
_refine_ls_wR_factor_gt 0.2005
_refine_ls_wR_factor_ref 0.2037
_reflns_number_gt 10128
_reflns_number_total 10754
_reflns_threshold_expression >2sigma(I)
_cod_data_source_file 2A.cif
_cod_data_source_block sull340
_cod_depositor_comments
;
The following automatic conversions were performed:

'_refine_ls_hydrogen_treatment' value 'Constr' changed to 'constr'
according to
/usr/data/users/saulius/automatic-downloads/retrospective/ACS/lib/dictionaries/cif_core.dic
dictionary named 'cif_core.dic' version 2.4.2 from 2011-04-26.

Automatic conversion script
Id: cif_fix_values 2281 2013-09-26 08:29:07Z andrius 
;
_cod_original_cell_volume 4962.8(17)
_cod_original_sg_symbol_H-M p21/n
_cod_database_code 4510785
_exptl_absorpt_correction_t_ave 0.6443

loop_
_symmetry_equiv_pos_as_xyz
'x, y, z'
'-x+1/2, y+1/2, -z+1/2'
'-x, -y, -z'
'x-1/2, -y-1/2, z-1/2'

loop_
_atom_site_label
_atom_site_type_symbol
_atom_site_fract_x
_atom_site_fract_y
_atom_site_fract_z
_atom_site_U_iso_or_equiv
_atom_site_adp_type
_atom_site_occupancy
_atom_site_symmetry_multiplicity
_atom_site_calc_flag
_atom_site_refinement_flags
Ce1 Ce -0.46037(3) 0.145282(12) 0.398967(15) 0.01857(13) Uani 1 1 d .
Ce2 Ce 0.85265(3) 0.144201(14) 1.145959(17) 0.02559(13) Uani 1 1 d .
Cu1 Cu 0.09132(6) 0.17861(3) 0.89849(3) 0.02389(18) Uani 1 1 d .
Cu2 Cu 0.30292(6) 0.17930(3) 0.65118(3) 0.02102(17) Uani 1 1 d .
C1 C -0.2472(4) 0.2503(3) 0.5850(2) 0.0205(10) Uani 1 1 d .
C2 C -0.2789(5) 0.2801(2) 0.6416(3) 0.0214(10) Uani 1 1 d .
C3 C -0.2065(5) 0.2740(3) 0.7058(3) 0.0238(11) Uani 1 1 d .
H3 H -0.2270 0.2941 0.7429 0.029 Uiso 1 1 calc R
C4 C -0.1031(4) 0.2379(2) 0.7151(3) 0.0206(10) Uani 1 1 d .
C5 C -0.0710(5) 0.2085(2) 0.6592(3) 0.0209(10) Uani 1 1 d .
C6 C -0.1429(5) 0.2150(3) 0.5944(3) 0.0223(10) Uani 1 1 d .
H6 H -0.1210 0.1955 0.5572 0.027 Uiso 1 1 calc R
C7 C -0.3152(4) 0.2598(3) 0.5137(2) 0.0207(10) Uani 1 1 d .
C8 C -0.3987(5) 0.3122(3) 0.6365(3) 0.0229(10) Uani 1 1 d .
C9 C -0.0350(5) 0.2291(3) 0.7863(3) 0.0217(10) Uani 1 1 d .
C10 C 0.0463(5) 0.1739(3) 0.6643(3) 0.0228(10) Uani 1 1 d .
C11 C -0.1263(5) -0.0037(3) 0.5011(3) 0.0273(11) Uani 1 1 d .
C12 C -0.0784(5) 0.0455(3) 0.4757(4) 0.0327(13) Uani 1 1 d .
C13 C 0.0492(5) 0.0489(3) 0.4751(4) 0.0378(15) Uani 1 1 d .
H13 H 0.0818 0.0821 0.4585 0.045 Uiso 1 1 calc R
C14 C -0.2612(5) -0.0097(3) 0.5081(3) 0.0299(12) Uani 1 1 d .
C15 C -0.1577(6) 0.0950(3) 0.4462(5) 0.052(2) Uani 1 1 d .
C20 C 0.4634(5) 0.2096(2) 0.8901(3) 0.0210(10) Uani 1 1 d .
C21 C 0.4922(5) 0.2410(3) 0.8341(3) 0.0220(10) Uani 1 1 d .
C22 C 0.5928(5) 0.2785(3) 0.8439(3) 0.0233(10) Uani 1 1 d .
H22 H 0.6101 0.3003 0.8073 0.028 Uiso 1 1 calc R
C23 C 0.6674(5) 0.2840(3) 0.9072(3) 0.0218(10) Uani 1 1 d .
C24 C 0.6392(5) 0.2532(3) 0.9636(3) 0.0221(10) Uani 1 1 d .
C25 C 0.5367(5) 0.2160(3) 0.9543(3) 0.0230(11) Uani 1 1 d .
H25 H 0.5175 0.1955 0.9914 0.028 Uiso 1 1 calc R
C26 C 0.3501(5) 0.1722(3) 0.8866(3) 0.0251(11) Uani 1 1 d .
C27 C 0.4232(4) 0.2315(3) 0.7633(3) 0.0224(11) Uani 1 1 d .
C28 C 0.7875(5) 0.3167(3) 0.9127(3) 0.0235(11) Uani 1 1 d .
C29 C 0.7088(5) 0.2609(3) 1.0350(3) 0.0233(11) Uani 1 1 d .
O1 O -0.3528(4) 0.2166(2) 0.4782(2) 0.0304(9) Uani 1 1 d .
O2 O -0.3264(4) 0.3116(2) 0.4935(2) 0.0312(9) Uani 1 1 d .
O3 O -0.4920(4) 0.2915(2) 0.5966(2) 0.0288(9) Uani 1 1 d .
O4 O -0.4065(5) 0.3557(2) 0.6723(3) 0.0392(12) Uani 1 1 d .
O5 O -0.0267(4) 0.2713(2) 0.8267(2) 0.0329(10) Uani 1 1 d .
O6 O 0.0073(4) 0.17959(19) 0.8030(2) 0.0280(9) Uani 1 1 d .
O7 O 0.1444(3) 0.20324(19) 0.6789(2) 0.0257(8) Uani 1 1 d .
O8 O 0.0392(4) 0.1214(2) 0.6509(3) 0.0419(12) Uani 1 1 d .
O9 O -0.3296(4) -0.0397(2) 0.4630(3) 0.0426(11) Uani 1 1 d .
O10 O -0.2976(4) 0.0126(2) 0.5586(3) 0.0400(11) Uani 1 1 d .
O11 O -0.2729(4) 0.0892(2) 0.4397(3) 0.0375(11) Uani 1 1 d .
O12 O -0.1053(6) 0.1386(3) 0.4280(7) 0.135(5) Uani 1 1 d .
O13 O 0.2479(4) 0.1974(2) 0.8665(2) 0.0277(8) Uani 1 1 d .
O14 O 0.3619(5) 0.1216(2) 0.9062(3) 0.0486(14) Uani 1 1 d .
O15 O 0.3857(4) 0.18114(19) 0.7468(2) 0.0277(9) Uani 1 1 d .
O16 O 0.4101(4) 0.2729(2) 0.7220(2) 0.0360(10) Uani 1 1 d .
O17 O 0.7962(4) 0.3613(2) 0.8774(3) 0.0353(10) Uani 1 1 d .
O18 O 0.8811(3) 0.2957(2) 0.9510(2) 0.0269(8) Uani 1 1 d .
O19 O 0.7401(4) 0.2164(2) 1.0700(2) 0.0336(10) Uani 1 1 d .
O20 O 0.7242(4) 0.3120(2) 1.05621(19) 0.0275(9) Uani 1 1 d .
O1W O -0.4771(4) 0.10245(19) 0.5180(2) 0.0299(9) Uani 1 1 d .
O2W O -0.5170(5) 0.0385(2) 0.3871(3) 0.0402(11) Uani 1 1 d .
O3W O -0.4785(6) 0.1083(3) 0.2770(3) 0.0542(15) Uani 1 1 d .
O4W O -0.2798(4) 0.1868(2) 0.3450(3) 0.0378(10) Uani 1 1 d .
O5W O 0.6604(6) 0.1770(3) 1.1953(4) 0.0618(18) Uani 1 1 d .
O6W O 0.8767(11) 0.1068(4) 1.2674(4) 0.096(3) Uani 1 1 d .
O7W O 0.9253(10) 0.0393(3) 1.1582(5) 0.093(3) Uani 1 1 d .
O8W O 0.6709(8) 0.0810(4) 1.1003(6) 0.102(3) Uani 1 1 d .
O9W O 0.8915(8) 0.1043(3) 1.0347(3) 0.071(2) Uani 1 1 d .
O10W O -0.0707(4) 0.1808(2) 0.9321(2) 0.0356(10) Uani 1 1 d .
O11W O 0.1142(10) 0.0842(5) 0.9057(5) 0.104(3) Uiso 1 1 d .
O12W O 0.2697(5) 0.0843(3) 0.6501(3) 0.0440(12) Uani 1 1 d .
O13W O 0.4704(4) 0.1789(2) 0.6203(2) 0.0307(9) Uani 1 1 d .
O1X O 0.8334(7) 0.0631(4) 0.6673(4) 0.074(2) Uani 1 1 d .
O2X O 0.7425(8) 0.1275(5) 0.8557(4) 0.092(3) Uani 1 1 d .
O3X O 0.6483(9) 0.1211(6) 0.7194(5) 0.112(4) Uani 1 1 d .
O4X O 0.8893(13) -0.0644(5) 0.6944(6) 0.144(6) Uani 1 1 d .
O5X O 0.6987(11) -0.0760(6) 0.8033(10) 0.164(6) Uani 1 1 d .
O6X O 0.868(2) 0.0303(9) 0.8073(10) 0.272(14) Uani 1 1 d .
O7X O 0.5824(17) 0.0653(8) 0.9244(16) 0.309(16) Uani 1 1 d .
O8X O 0.5907(16) -0.1152(9) 0.9235(8) 0.191(7) Uani 1 1 d .
O9X O 0.486(3) 0.0263(12) 0.7450(17) 0.182(14) Uani 0.50 1 d P
O11X O 0.221(4) 0.0480(13) 0.7918(10) 0.22(2) Uani 0.50 1 d P

loop_
_atom_site_aniso_label
_atom_site_aniso_U_11
_atom_site_aniso_U_22
_atom_site_aniso_U_33
_atom_site_aniso_U_23
_atom_site_aniso_U_13
_atom_site_aniso_U_12
Ce1 0.01078(18) 0.0295(2) 0.01554(18) 0.00106(9) 0.00253(12) 0.00159(9)
Ce2 0.0181(2) 0.0364(2) 0.0221(2) 0.00130(11) 0.00313(13) -0.00416(11)
Cu1 0.0158(3) 0.0397(4) 0.0150(3) -0.0004(2) -0.0010(2) -0.0021(2)
Cu2 0.0121(3) 0.0374(4) 0.0122(3) -0.0016(2) -0.0015(2) 0.0019(2)
C1 0.011(2) 0.039(3) 0.010(2) -0.002(2) -0.0027(16) 0.0005(19)
C2 0.009(2) 0.037(3) 0.018(2) -0.003(2) 0.0018(18) 0.0037(19)
C3 0.014(2) 0.041(3) 0.017(2) -0.004(2) 0.0031(18) 0.003(2)
C4 0.010(2) 0.038(3) 0.012(2) -0.0028(19) -0.0024(17) -0.0018(19)
C5 0.010(2) 0.036(3) 0.015(2) -0.005(2) -0.0016(17) -0.0004(19)
C6 0.015(2) 0.041(3) 0.010(2) -0.005(2) 0.0002(18) 0.004(2)
C7 0.010(2) 0.041(3) 0.011(2) -0.0020(19) 0.0029(17) -0.0002(19)
C8 0.012(2) 0.039(3) 0.017(2) 0.002(2) 0.0027(18) 0.003(2)
C9 0.012(2) 0.040(3) 0.012(2) -0.0023(19) 0.0004(17) -0.004(2)
C10 0.014(2) 0.038(3) 0.017(2) -0.003(2) 0.0019(18) 0.001(2)
C11 0.011(2) 0.037(3) 0.036(3) 0.000(2) 0.007(2) 0.002(2)
C12 0.012(2) 0.038(3) 0.049(4) 0.007(3) 0.006(2) 0.004(2)
C13 0.014(3) 0.044(3) 0.057(4) 0.015(3) 0.010(3) 0.000(2)
C14 0.014(2) 0.040(3) 0.036(3) 0.005(2) 0.005(2) 0.002(2)
C15 0.017(3) 0.049(4) 0.089(6) 0.030(4) 0.010(3) 0.005(3)
C20 0.012(2) 0.037(3) 0.014(2) 0.0012(19) -0.0003(17) -0.0025(19)
C21 0.013(2) 0.041(3) 0.010(2) -0.001(2) -0.0024(17) -0.001(2)
C22 0.014(2) 0.041(3) 0.015(2) 0.004(2) 0.0041(18) -0.001(2)
C23 0.009(2) 0.039(3) 0.017(2) -0.002(2) 0.0025(18) -0.0041(19)
C24 0.010(2) 0.039(3) 0.016(2) 0.000(2) -0.0007(17) -0.0029(19)
C25 0.012(2) 0.040(3) 0.016(2) 0.000(2) -0.0011(18) -0.006(2)
C26 0.015(2) 0.037(3) 0.023(3) -0.002(2) 0.000(2) -0.004(2)
C27 0.009(2) 0.046(3) 0.012(2) 0.000(2) 0.0008(17) 0.001(2)
C28 0.010(2) 0.041(3) 0.020(2) -0.002(2) 0.0031(18) -0.005(2)
C29 0.009(2) 0.045(3) 0.015(2) 0.004(2) 0.0006(17) -0.004(2)
O1 0.024(2) 0.047(2) 0.0173(19) -0.0055(17) -0.0049(15) -0.0045(17)
O2 0.029(2) 0.045(2) 0.0172(19) 0.0008(17) -0.0035(16) 0.0035(18)
O3 0.0151(18) 0.045(2) 0.024(2) -0.0041(17) -0.0011(15) 0.0033(16)
O4 0.021(2) 0.048(3) 0.047(3) -0.017(2) 0.000(2) 0.0027(17)
O5 0.034(2) 0.048(3) 0.0144(18) -0.0088(17) -0.0033(16) -0.0045(19)
O6 0.0201(19) 0.044(2) 0.0174(18) -0.0026(16) -0.0025(15) 0.0023(16)
O7 0.0112(17) 0.043(2) 0.0225(19) -0.0053(16) 0.0010(14) 0.0009(15)
O8 0.023(2) 0.042(3) 0.061(3) -0.013(2) 0.007(2) 0.0000(19)
O9 0.023(2) 0.057(3) 0.049(3) -0.010(2) 0.010(2) -0.007(2)
O10 0.022(2) 0.057(3) 0.042(3) -0.003(2) 0.0113(19) -0.0011(19)
O11 0.0118(19) 0.041(2) 0.059(3) 0.015(2) 0.0047(19) 0.0067(16)
O12 0.021(3) 0.082(5) 0.302(15) 0.113(7) 0.028(5) 0.011(3)
O13 0.0122(17) 0.046(2) 0.024(2) 0.0038(17) 0.0003(14) -0.0045(16)
O14 0.028(2) 0.043(3) 0.071(4) 0.017(3) 0.000(2) -0.007(2)
O15 0.0197(19) 0.044(2) 0.0165(18) -0.0035(16) -0.0044(15) -0.0029(16)
O16 0.037(2) 0.053(3) 0.0153(19) 0.0058(18) -0.0044(17) -0.001(2)
O17 0.021(2) 0.046(3) 0.039(3) 0.0120(19) 0.0017(19) -0.0059(17)
O18 0.0112(17) 0.048(2) 0.0204(18) 0.0007(17) 0.0004(14) -0.0037(16)
O19 0.026(2) 0.049(3) 0.021(2) 0.0056(18) -0.0095(16) -0.0015(18)
O20 0.0202(19) 0.048(2) 0.0127(17) 0.0015(16) -0.0006(14) -0.0063(17)
O1W 0.022(2) 0.037(2) 0.032(2) 0.0067(17) 0.0090(16) 0.0042(16)
O2W 0.039(3) 0.039(2) 0.047(3) 0.000(2) 0.019(2) -0.005(2)
O3W 0.070(4) 0.061(4) 0.033(3) -0.010(2) 0.015(3) -0.018(3)
O4W 0.032(2) 0.049(3) 0.037(3) 0.001(2) 0.017(2) -0.004(2)
O5W 0.056(4) 0.055(3) 0.087(5) 0.017(3) 0.046(4) 0.006(3)
O6W 0.164(10) 0.079(5) 0.046(4) 0.020(4) 0.021(5) -0.004(6)
O7W 0.135(8) 0.051(4) 0.088(6) 0.007(4) 0.000(5) 0.011(4)
O8W 0.057(5) 0.108(7) 0.142(8) -0.048(6) 0.021(5) -0.042(4)
O9W 0.124(7) 0.061(4) 0.036(3) -0.007(3) 0.033(4) -0.014(4)
O10W 0.024(2) 0.054(3) 0.030(2) 0.0041(19) 0.0074(18) -0.0027(19)
O12W 0.031(2) 0.058(3) 0.043(3) -0.003(2) 0.005(2) 0.006(2)
O13W 0.0134(18) 0.049(3) 0.029(2) -0.0024(18) 0.0037(16) -0.0004(16)
O1X 0.060(4) 0.093(5) 0.067(4) -0.006(4) 0.011(3) -0.027(4)
O2X 0.059(5) 0.140(8) 0.076(5) -0.033(5) 0.007(4) -0.033(5)
O3X 0.074(6) 0.174(10) 0.081(6) -0.007(6) -0.007(5) 0.052(6)
O4X 0.168(12) 0.098(7) 0.130(9) 0.043(7) -0.073(9) -0.041(7)
O5X 0.085(8) 0.107(9) 0.289(18) 0.022(11) -0.002(10) 0.022(6)
O6X 0.34(3) 0.23(2) 0.208(18) -0.067(15) -0.064(19) 0.16(2)
O7X 0.150(15) 0.162(15) 0.66(5) 0.13(2) 0.21(2) 0.067(12)
O8X 0.171(16) 0.26(2) 0.152(13) 0.052(13) 0.055(12) 0.060(14)
O9X 0.20(3) 0.14(2) 0.22(3) -0.12(2) 0.09(3) -0.03(2)
O11X 0.44(6) 0.18(3) 0.056(11) -0.001(14) 0.08(2) -0.18(3)

loop_
_atom_type_symbol
_atom_type_description
_atom_type_scat_dispersion_real
_atom_type_scat_dispersion_imag
_atom_type_scat_source
C C 0.0040 0.0020 'International Tables Vol C Tables 4.2.6.8 and 6.1.1.4'
H H 0.0000 0.0000 'International Tables Vol C Tables 4.2.6.8 and 6.1.1.4'
Cu Cu 0.2750 1.5240 'International Tables Vol C Tables 4.2.6.8 and 6.1.1.4'
O O 0.0140 0.0080 'International Tables Vol C Tables 4.2.6.8 and 6.1.1.4'
Ce Ce -0.0920 3.1610 'International Tables Vol C Tables 4.2.6.8 and 6.1.1.4'

loop_
_geom_angle_atom_site_label_1
_geom_angle_atom_site_label_2
_geom_angle_atom_site_label_3
_geom_angle
_geom_angle_site_symmetry_1
_geom_angle_site_symmetry_3
O5 Ce1 O1 84.74(15) 4_565 .
O5 Ce1 O11 139.55(16) 4_565 .
O1 Ce1 O11 81.79(17) . .
O5 Ce1 O3W 74.85(19) 4_565 .
O1 Ce1 O3W 142.28(17) . .
O11 Ce1 O3W 93.4(2) . .
O5 Ce1 O2W 131.89(17) 4_565 .
O1 Ce1 O2W 142.99(16) . .
O11 Ce1 O2W 72.38(17) . .
O3W Ce1 O2W 66.93(18) . .
O5 Ce1 O18 70.22(15) 4_565 4_465
O1 Ce1 O18 70.69(14) . 4_465
O11 Ce1 O18 137.69(16) . 4_465
O3W Ce1 O18 127.89(19) . 4_465
O2W Ce1 O18 112.32(15) . 4_465
O5 Ce1 O4W 68.75(16) 4_565 .
O1 Ce1 O4W 72.27(15) . .
O11 Ce1 O4W 70.83(16) . .
O3W Ce1 O4W 70.86(18) . .
O2W Ce1 O4W 120.84(16) . .
O18 Ce1 O4W 126.16(15) 4_465 .
O5 Ce1 O1W 140.87(14) 4_565 .
O1 Ce1 O1W 76.89(15) . .
O11 Ce1 O1W 71.71(15) . .
O3W Ce1 O1W 137.05(18) . .
O2W Ce1 O1W 70.16(16) . .
O18 Ce1 O1W 71.16(13) 4_465 .
O4W Ce1 O1W 134.02(15) . .
O5 Ce1 O17 75.98(16) 4_565 4_465
O1 Ce1 O17 120.59(15) . 4_465
O11 Ce1 O17 142.63(16) . 4_465
O3W Ce1 O17 85.11(19) . 4_465
O2W Ce1 O17 72.80(16) . 4_465
O18 Ce1 O17 49.91(13) 4_465 4_465
O4W Ce1 O17 141.24(16) . 4_465
O1W Ce1 O17 84.10(15) . 4_465
O5 Ce1 C28 68.31(16) 4_565 4_465
O1 Ce1 C28 95.63(16) . 4_465
O11 Ce1 C28 150.81(16) . 4_465
O3W Ce1 C28 105.4(2) . 4_465
O2W Ce1 C28 94.45(17) . 4_465
O18 Ce1 C28 25.16(14) 4_465 4_465
O4W Ce1 C28 136.21(16) . 4_465
O1W Ce1 C28 79.36(14) . 4_465
O17 Ce1 C28 25.09(15) 4_465 4_465
O19 Ce2 O16 84.05(16) . 4_666
O19 Ce2 O9W 81.5(2) . .
O16 Ce2 O9W 140.1(2) 4_666 .
O19 Ce2 O8W 83.5(3) . .
O16 Ce2 O8W 141.2(3) 4_666 .
O9W Ce2 O8W 73.3(3) . .
O19 Ce2 O6W 141.4(3) . .
O16 Ce2 O6W 73.0(2) 4_666 .
O9W Ce2 O6W 135.3(3) . .
O8W Ce2 O6W 95.2(4) . .
O19 Ce2 O7W 145.7(2) . .
O16 Ce2 O7W 129.8(2) 4_666 .
O9W Ce2 O7W 68.6(3) . .
O8W Ce2 O7W 72.5(3) . .
O6W Ce2 O7W 66.7(3) . .
O19 Ce2 O3 70.76(15) . 4_766
O16 Ce2 O3 70.51(15) 4_666 4_766
O9W Ce2 O3 69.7(2) . 4_766
O8W Ce2 O3 137.3(3) . 4_766
O6W Ce2 O3 126.2(3) . 4_766
O7W Ce2 O3 111.5(3) . 4_766
O19 Ce2 O5W 70.90(19) . .
O16 Ce2 O5W 71.4(2) 4_666 .
O9W Ce2 O5W 135.8(3) . .
O8W Ce2 O5W 69.9(3) . .
O6W Ce2 O5W 72.5(3) . .
O7W Ce2 O5W 120.3(3) . .
O3 Ce2 O5W 127.68(17) 4_766 .
O19 Ce2 O4 120.90(15) . 4_766
O16 Ce2 O4 74.40(17) 4_666 4_766
O9W Ce2 O4 81.7(2) . 4_766
O8W Ce2 O4 142.1(3) . 4_766
O6W Ce2 O4 82.7(3) . 4_766
O7W Ce2 O4 72.0(3) . 4_766
O3 Ce2 O4 50.25(14) 4_766 4_766
O5W Ce2 O4 142.2(2) . 4_766
O19 Ce2 C8 96.05(16) . 4_766
O16 Ce2 C8 68.23(16) 4_666 4_766
O9W Ce2 C8 76.6(2) . 4_766
O8W Ce2 C8 149.7(2) . 4_766
O6W Ce2 C8 103.3(3) . 4_766
O7W Ce2 C8 93.0(3) . 4_766
O3 Ce2 C8 25.61(14) 4_766 4_766
O5W Ce2 C8 138.59(19) . 4_766
O4 Ce2 C8 24.85(15) 4_766 4_766
O2 Cu1 O6 172.7(2) 4_666 .
O2 Cu1 O13 90.00(18) 4_666 .
O6 Cu1 O13 88.79(17) . .
O2 Cu1 O10W 88.09(19) 4_666 .
O6 Cu1 O10W 91.33(19) . .
O13 Cu1 O10W 165.9(2) . .
O2 Cu1 O11W 91.3(3) 4_666 .
O6 Cu1 O11W 96.0(3) . .
O13 Cu1 O11W 98.2(3) . .
O10W Cu1 O11W 95.8(3) . .
O20 Cu2 O15 172.75(19) 4_565 .
O20 Cu2 O7 88.49(17) 4_565 .
O15 Cu2 O7 90.56(17) . .
O20 Cu2 O13W 89.09(18) 4_565 .
O15 Cu2 O13W 89.87(18) . .
O7 Cu2 O13W 164.14(19) . .
O20 Cu2 O12W 92.72(19) 4_565 .
O15 Cu2 O12W 94.52(19) . .
O7 Cu2 O12W 97.26(19) . .
O13W Cu2 O12W 98.52(19) . .
C7 O1 Ce1 168.4(4) . .
C7 O2 Cu1 114.8(4) . 4_565
C8 O3 Ce2 93.6(3) . 4_465
C8 O4 Ce2 93.1(4) . 4_465
C9 O5 Ce1 166.2(4) . 4_666
C9 O6 Cu1 110.8(3) . .
C10 O7 Cu2 122.6(4) . .
C15 O11 Ce1 138.8(5) . .
C26 O13 Cu1 124.7(4) . .
C27 O15 Cu2 110.4(4) . .
C27 O16 Ce2 171.1(4) . 4_565
C28 O17 Ce1 92.0(3) . 4_766
C28 O18 Ce1 95.3(3) . 4_766
C29 O19 Ce2 164.5(4) . .
C29 O20 Cu2 115.7(4) . 4_666
C6 C1 C2 119.3(4) . .
C6 C1 C7 118.6(5) . .
C2 C1 C7 121.9(5) . .
C3 C2 C1 120.0(5) . .
C3 C2 C8 118.0(5) . .
C1 C2 C8 121.5(5) . .
C2 C3 C4 120.4(5) . .
C5 C4 C3 119.8(5) . .
C5 C4 C9 122.0(5) . .
C3 C4 C9 118.1(5) . .
C4 C5 C6 119.9(5) . .
C4 C5 C10 122.4(4) . .
C6 C5 C10 117.4(5) . .
C1 C6 C5 120.6(5) . .
O1 C7 O2 125.0(5) . .
O1 C7 C1 118.6(5) . .
O2 C7 C1 116.4(5) . .
O4 C8 O3 122.1(5) . .
O4 C8 C2 120.6(5) . .
O3 C8 C2 117.2(5) . .
O4 C8 Ce2 62.1(3) . 4_465
O3 C8 Ce2 60.8(3) . 4_465
C2 C8 Ce2 167.8(4) . 4_465
O5 C9 O6 123.8(5) . .
O5 C9 C4 117.9(5) . .
O6 C9 C4 118.3(5) . .
O8 C10 O7 126.4(5) . .
O8 C10 C5 118.9(5) . .
O7 C10 C5 114.6(5) . .
C13 C11 C12 119.8(5) 3_556 .
C13 C11 C14 117.0(5) 3_556 .
C12 C11 C14 123.1(5) . .
C11 C12 C13 119.5(6) . .
C11 C12 C15 122.6(5) . .
C13 C12 C15 117.9(6) . .
C11 C13 C12 120.7(6) 3_556 .
O10 C14 O9 123.8(5) . .
O10 C14 C11 119.2(6) . .
O9 C14 C11 116.9(5) . .
O12 C15 O11 124.4(7) . .
O12 C15 C12 117.7(6) . .
O11 C15 C12 117.9(6) . .
C25 C20 C21 119.6(5) . .
C25 C20 C26 116.5(5) . .
C21 C20 C26 123.7(5) . .
C22 C21 C20 119.4(5) . .
C22 C21 C27 119.1(5) . .
C20 C21 C27 121.3(5) . .
C23 C22 C21 121.1(5) . .
C22 C23 C24 120.0(5) . .
C22 C23 C28 119.1(5) . .
C24 C23 C28 120.4(5) . .
C25 C24 C23 119.2(5) . .
C25 C24 C29 117.7(5) . .
C23 C24 C29 123.1(5) . .
C20 C25 C24 120.7(5) . .
O14 C26 O13 125.1(5) . .
O14 C26 C20 119.2(5) . .
O13 C26 C20 115.5(5) . .
O16 C27 O15 122.8(5) . .
O16 C27 C21 119.0(5) . .
O15 C27 C21 118.1(5) . .
O17 C28 O18 121.1(5) . .
O17 C28 C23 121.3(5) . .
O18 C28 C23 117.5(5) . .
O17 C28 Ce1 62.9(3) . 4_766
O18 C28 Ce1 59.5(3) . 4_766
C23 C28 Ce1 164.1(4) . 4_766
O20 C29 O19 125.3(5) . .
O20 C29 C24 116.5(5) . .
O19 C29 C24 118.1(5) . .

loop_
_geom_bond_atom_site_label_1
_geom_bond_atom_site_label_2
_geom_bond_distance
_geom_bond_site_symmetry_2
Ce1 O5 2.437(4) 4_565
Ce1 O1 2.438(4) .
Ce1 O11 2.451(4) .
Ce1 O3W 2.541(5) .
Ce1 O2W 2.544(5) .
Ce1 O18 2.565(4) 4_465
Ce1 O4W 2.595(5) .
Ce1 O1W 2.596(4) .
Ce1 O17 2.641(5) 4_465
Ce1 C28 2.964(5) 4_465
Ce2 O19 2.437(4) .
Ce2 O16 2.453(5) 4_666
Ce2 O9W 2.497(6) .
Ce2 O8W 2.514(7) .
Ce2 O6W 2.531(7) .
Ce2 O7W 2.549(8) .
Ce2 O3 2.580(4) 4_766
Ce2 O5W 2.590(6) .
Ce2 O4 2.610(5) 4_766
Ce2 C8 2.949(5) 4_766
Cu1 O2 1.959(4) 4_666
Cu1 O6 1.960(4) .
Cu1 O13 1.982(4) .
Cu1 O10W 2.008(5) .
Cu1 O11W 2.197(11) .
Cu2 O20 1.944(4) 4_565
Cu2 O15 1.959(4) .
Cu2 O7 1.994(4) .
Cu2 O13W 2.038(4) .
Cu2 O12W 2.223(6) .
O1 C7 1.251(7) .
O2 C7 1.260(7) .
O2 Cu1 1.959(4) 4_565
O3 C8 1.277(7) .
O3 Ce2 2.580(4) 4_465
O4 C8 1.241(7) .
O4 Ce2 2.610(5) 4_465
O5 C9 1.254(7) .
O5 Ce1 2.437(4) 4_666
O6 C9 1.258(7) .
O7 C10 1.265(7) .
O8 C10 1.240(8) .
O9 C14 1.273(8) .
O10 C14 1.251(8) .
O11 C15 1.258(8) .
O12 C15 1.242(10) .
O13 C26 1.268(7) .
O14 C26 1.231(8) .
O15 C27 1.258(7) .
O16 C27 1.251(7) .
O16 Ce2 2.453(5) 4_565
O17 C28 1.258(7) .
O17 Ce1 2.641(5) 4_766
O18 C28 1.266(7) .
O18 Ce1 2.565(4) 4_766
O19 C29 1.256(7) .
O20 C29 1.254(8) .
O20 Cu2 1.944(4) 4_666
C1 C6 1.394(7) .
C1 C2 1.410(7) .
C1 C7 1.497(7) .
C2 C3 1.390(7) .
C2 C8 1.500(7) .
C3 C4 1.396(7) .
C4 C5 1.396(7) .
C4 C9 1.495(7) .
C5 C6 1.398(7) .
C5 C10 1.506(7) .
C8 Ce2 2.949(5) 4_465
C11 C13 1.376(8) 3_556
C11 C12 1.383(9) .
C11 C14 1.519(7) .
C12 C13 1.407(8) .
C12 C15 1.496(9) .
C13 C11 1.376(8) 3_556
C20 C25 1.395(7) .
C20 C21 1.407(7) .
C20 C26 1.508(7) .
C21 C22 1.392(8) .
C21 C27 1.494(7) .
C22 C23 1.383(7) .
C23 C24 1.403(7) .
C23 C28 1.510(7) .
C24 C25 1.403(7) .
C24 C29 1.501(7) .
C28 Ce1 2.964(5) 4_766
